data_7102363
loop_
_publ_author_name
'Morris, J Jacob'
'Noll, Bruce C'
'Henderson, Kenneth W'

_publ_section_title
;
 High-connectivity networks: characterization of the first uninodal
 9-connected net and two topologically novel 7-connected nets.
;
_journal_issue 48
_journal_name_full 'Chemical communications (Cambridge, England)'
_journal_page_first 5191
_journal_page_last 5193
_journal_paper_doi 10.1039/b711668c
_journal_year 2007
_chemical_compound_source synthesized
_chemical_formula_moiety 'C30 H44 Cl2 O9 Rb2'
_chemical_formula_sum 'C30 H44 Cl2 O9 Rb2'
_chemical_formula_weight 790.49
_chemical_name_common 'Rubidium 4-Cl-2,6-Dimethylphenoxide Dioxane'
_chemical_name_systematic
;
?
;
_space_group_IT_number 61
_symmetry_cell_setting orthorhombic
_symmetry_space_group_name_Hall '-P 2ac 2ab'
_symmetry_space_group_name_H-M 'P b c a'
_atom_sites_solution_hydrogens geom
_atom_sites_solution_primary direct
_atom_sites_solution_secondary difmap
_audit_creation_method SHELXL-97
_cell_angle_alpha 90.00
_cell_angle_beta 90.00
_cell_angle_gamma 90.00
_cell_formula_units_Z 8
_cell_length_a 11.324(2)
_cell_length_b 19.659(4)
_cell_length_c 32.308(7)
_cell_measurement_reflns_used 7525
_cell_measurement_temperature 100(2)
_cell_measurement_theta_max 26.178
_cell_measurement_theta_min 2.196
_cell_volume 7192(2)
_computing_cell_refinement 'APEX2/SAINT (Bruker, 2006)'
_computing_data_collection 'APEX2 (Bruker,2006)'
_computing_data_reduction 'SAINT/XPREP (Bruker, 2006; Sheldrick, 2003)'
_computing_molecular_graphics 'XP (Sheldrick, 1998)'
_computing_publication_material 'XCIF (Sheldrick, 2001)/enCIFer (CCDC, 2004)'
_computing_structure_refinement 'XL (Sheldrick, 2001)'
_computing_structure_solution 'XS (Sheldrick, 2001)'
_diffrn_ambient_temperature 100(2)
_diffrn_detector_area_resol_mean 8.33
_diffrn_measured_fraction_theta_full 0.942
_diffrn_measured_fraction_theta_max 0.942
_diffrn_measurement_device_type 'Bruker SMART Apex2 CCD diffractometer'
_diffrn_measurement_method '\w and \f scans'
_diffrn_radiation_monochromator graphite
_diffrn_radiation_probe x-ray
_diffrn_radiation_source 'fine-focus sealed tube'
_diffrn_radiation_type MoK\a
_diffrn_radiation_wavelength 0.71073
_diffrn_reflns_av_R_equivalents 0.0589
_diffrn_reflns_av_sigmaI/netI 0.0517
_diffrn_reflns_limit_h_max 13
_diffrn_reflns_limit_h_min -13
_diffrn_reflns_limit_k_max 19
_diffrn_reflns_limit_k_min -23
_diffrn_reflns_limit_l_max 36
_diffrn_reflns_limit_l_min -34
_diffrn_reflns_number 36628
_diffrn_reflns_theta_full 25.67
_diffrn_reflns_theta_max 25.67
_diffrn_reflns_theta_min 2.07
_diffrn_source_type 'Siemens KFFMO2K-90'
_exptl_absorpt_coefficient_mu 2.917
_exptl_absorpt_correction_T_max 0.65
_exptl_absorpt_correction_T_min 0.30
_exptl_absorpt_correction_type multi-scan
_exptl_absorpt_process_details
;
Blessing, R. H. (1995) Acta Cryst. A51, 33-38.

Sheldrick, G. M. (2004) SADABS. University of G\"ottingen, Germany.
;
_exptl_crystal_colour colourless
_exptl_crystal_density_diffrn 1.460
_exptl_crystal_density_method 'not measured'
_exptl_crystal_description parallelepiped
_exptl_crystal_F_000 3232
_exptl_crystal_recrystallization_method 'crystallized on cooling in dioxane from 100 \%C to 20\%C.'
_exptl_crystal_size_max 0.441
_exptl_crystal_size_mid 0.371
_exptl_crystal_size_min 0.147
_refine_diff_density_max 1.433
_refine_diff_density_min -1.054
_refine_diff_density_rms 0.122
_refine_ls_extinction_method none
_refine_ls_goodness_of_fit_ref 1.129
_refine_ls_hydrogen_treatment constr
_refine_ls_matrix_type full
_refine_ls_number_parameters 392
_refine_ls_number_reflns 6412
_refine_ls_number_restraints 0
_refine_ls_restrained_S_all 1.129
_refine_ls_R_factor_all 0.0765
_refine_ls_R_factor_gt 0.0561
_refine_ls_shift/su_max 0.001
_refine_ls_shift/su_mean 0.000
_refine_ls_structure_factor_coef Fsqd
_refine_ls_weighting_details 'calc w=1/[\s^2^(Fo^2^)+(0.0608P)^2^+17.5932P] where P=(Fo^2^+2Fc^2^)/3'
_refine_ls_weighting_scheme calc
_refine_ls_wR_factor_gt 0.1269
_refine_ls_wR_factor_ref 0.1356
_reflns_number_gt 5011
_reflns_number_total 6412
_reflns_threshold_expression >2sigma(I)
_cod_data_source_file b711668c.txt
_cod_data_source_block jjm72
_cod_database_code 7102363

loop_
_symmetry_equiv_pos_as_xyz
'x, y, z'
'-x+1/2, -y, z+1/2'
'-x, y+1/2, -z+1/2'
'x+1/2, -y+1/2, -z'
'-x, -y, -z'
'x-1/2, y, -z-1/2'
'x, -y-1/2, z-1/2'
'-x-1/2, y-1/2, z'

loop_
_atom_site_label
_atom_site_type_symbol
_atom_site_fract_x
_atom_site_fract_y
_atom_site_fract_z
_atom_site_U_iso_or_equiv
_atom_site_adp_type
_atom_site_occupancy
_atom_site_symmetry_multiplicity
_atom_site_calc_flag
_atom_site_refinement_flags
Rb1 Rb 0.63581(4) 0.07585(2) 0.345608(15) 0.02031(14) Uani 1 1 d .
Rb2 Rb 0.90946(4) -0.01035(2) 0.387224(15) 0.02155(15) Uani 1 1 d .
Cl1 Cl 0.31479(13) -0.22434(7) 0.30837(5) 0.0445(4) Uani 1 1 d .
Cl2 Cl 0.73527(19) 0.30143(9) 0.53896(6) 0.0739(7) Uani 1 1 d .
O1 O 0.7392(3) -0.05521(15) 0.33220(10) 0.0227(8) Uani 1 1 d .
O2 O 0.7507(3) 0.07389(16) 0.42068(10) 0.0267(8) Uani 1 1 d .
O3 O 0.4814(4) 0.11198(17) 0.27474(12) 0.0368(10) Uani 1 1 d .
O4 O 0.3665(3) 0.09922(18) 0.19680(11) 0.0325(9) Uani 1 1 d .
O5 O 0.5697(3) 0.21300(16) 0.36878(12) 0.0339(9) Uani 1 1 d .
O6 O 0.5124(3) 0.35228(16) 0.37907(11) 0.0295(9) Uani 1 1 d .
O7 O 1.0388(3) -0.03081(18) 0.46268(11) 0.0333(9) Uani 1 1 d .
O8 O 1.1495(3) 0.03530(19) 0.37614(12) 0.0368(10) Uani 1 1 d .
O9 O 1.3977(3) 0.04697(19) 0.36923(13) 0.0345(9) Uani 1 1 d .
C1 C 0.6473(4) -0.0937(2) 0.32685(16) 0.0194(11) Uani 1 1 d .
C2 C 0.6026(4) -0.1082(2) 0.28631(16) 0.0218(11) Uani 1 1 d .
C3 C 0.5009(5) -0.1480(2) 0.28129(17) 0.0261(12) Uani 1 1 d .
H3 H 0.4712 -0.1569 0.2543 0.031 Uiso 1 1 calc R
C4 C 0.4438(4) -0.1745(2) 0.31566(18) 0.0274(13) Uani 1 1 d .
C5 C 0.4845(5) -0.1625(2) 0.35505(18) 0.0293(13) Uani 1 1 d .
H5 H 0.4440 -0.1814 0.3781 0.035 Uiso 1 1 calc R
C6 C 0.5855(4) -0.1228(2) 0.36141(16) 0.0220(11) Uani 1 1 d .
C7 C 0.6657(5) -0.0786(2) 0.24968(17) 0.0299(12) Uani 1 1 d .
H7A H 0.6237 -0.0910 0.2243 0.045 Uiso 1 1 calc R
H7B H 0.7464 -0.0965 0.2486 0.045 Uiso 1 1 calc R
H7C H 0.6682 -0.0289 0.2522 0.045 Uiso 1 1 calc R
C8 C 0.6309(5) -0.1087(3) 0.40456(17) 0.0317(13) Uani 1 1 d .
H8A H 0.5777 -0.1293 0.4249 0.048 Uiso 1 1 calc R
H8B H 0.6345 -0.0594 0.4091 0.048 Uiso 1 1 calc R
H8C H 0.7101 -0.1282 0.4076 0.048 Uiso 1 1 calc R
C9 C 0.7478(4) 0.1242(2) 0.44736(15) 0.0205(11) Uani 1 1 d .
C10 C 0.6624(5) 0.1268(2) 0.47929(16) 0.0252(12) Uani 1 1 d .
C11 C 0.6609(5) 0.1813(3) 0.50709(17) 0.0334(13) Uani 1 1 d .
H11 H 0.6030 0.1827 0.5284 0.040 Uiso 1 1 calc R
C12 C 0.7422(6) 0.2325(3) 0.50392(19) 0.0382(15) Uani 1 1 d .
C13 C 0.8269(5) 0.2317(3) 0.4734(2) 0.0378(15) Uani 1 1 d .
H13 H 0.8818 0.2681 0.4715 0.045 Uiso 1 1 calc R
C14 C 0.8329(5) 0.1784(2) 0.44519(17) 0.0272(12) Uani 1 1 d .
C15 C 0.5721(5) 0.0708(3) 0.4817(2) 0.0414(15) Uani 1 1 d .
H15A H 0.5180 0.0797 0.5047 0.062 Uiso 1 1 calc R
H15B H 0.6121 0.0272 0.4861 0.062 Uiso 1 1 calc R
H15C H 0.5275 0.0690 0.4557 0.062 Uiso 1 1 calc R
C16 C 0.9244(5) 0.1767(3) 0.4117(2) 0.0463(16) Uani 1 1 d .
H16A H 0.9718 0.2183 0.4128 0.069 Uiso 1 1 calc R
H16B H 0.8854 0.1734 0.3847 0.069 Uiso 1 1 calc R
H16C H 0.9758 0.1371 0.4157 0.069 Uiso 1 1 calc R
C17 C 0.4222(5) 0.0504(2) 0.26245(16) 0.0291(13) Uani 1 1 d .
H17A H 0.3396 0.0515 0.2725 0.035 Uiso 1 1 calc R
H17B H 0.4620 0.0109 0.2754 0.035 Uiso 1 1 calc R
C18 C 0.4228(5) 0.0421(3) 0.21665(16) 0.0278(12) Uani 1 1 d .
H18A H 0.5052 0.0381 0.2067 0.033 Uiso 1 1 calc R
H18B H 0.3806 -0.0003 0.2092 0.033 Uiso 1 1 calc R
C19 C 0.4244(5) 0.1619(3) 0.20880(18) 0.0351(14) Uani 1 1 d .
H19A H 0.3825 0.2010 0.1963 0.042 Uiso 1 1 calc R
H19B H 0.5066 0.1619 0.1984 0.042 Uiso 1 1 calc R
C20 C 0.4251(6) 0.1693(3) 0.25515(18) 0.0398(15) Uani 1 1 d .
H20A H 0.4674 0.2115 0.2628 0.048 Uiso 1 1 calc R
H20B H 0.3428 0.1732 0.2653 0.048 Uiso 1 1 calc R
C21 C 0.6293(5) 0.2654(3) 0.34560(19) 0.0350(14) Uani 1 1 d .
H21A H 0.6534 0.2474 0.3183 0.042 Uiso 1 1 calc R
H21B H 0.7013 0.2799 0.3606 0.042 Uiso 1 1 calc R
C22 C 0.5487(5) 0.3256(3) 0.33970(17) 0.0314(13) Uani 1 1 d .
H22A H 0.5904 0.3613 0.3238 0.038 Uiso 1 1 calc R
H22B H 0.4783 0.3115 0.3237 0.038 Uiso 1 1 calc R
C23 C 0.4531(5) 0.3001(2) 0.40265(18) 0.0296(12) Uani 1 1 d .
H23A H 0.3808 0.2855 0.3879 0.035 Uiso 1 1 calc R
H23B H 0.4298 0.3183 0.4300 0.035 Uiso 1 1 calc R
C24 C 0.5350(5) 0.2397(2) 0.40839(17) 0.0303(13) Uani 1 1 d .
H24A H 0.6060 0.2541 0.4240 0.036 Uiso 1 1 calc R
H24B H 0.4944 0.2039 0.4245 0.036 Uiso 1 1 calc R
C25 C 0.9656(5) -0.0666(3) 0.49161(17) 0.0338(13) Uani 1 1 d .
H25A H 1.0159 -0.0923 0.5112 0.041 Uiso 1 1 calc R
H25B H 0.9153 -0.0996 0.4766 0.041 Uiso 1 1 calc R
C26 C 1.1118(5) 0.0176(3) 0.48459(18) 0.0339(13) Uani 1 1 d .
H26A H 1.1614 0.0430 0.4646 0.041 Uiso 1 1 calc R
H26B H 1.1647 -0.0068 0.5040 0.041 Uiso 1 1 calc R
C27 C 1.2245(5) -0.0233(3) 0.3747(2) 0.0479(17) Uani 1 1 d .
H27A H 1.2328 -0.0387 0.3457 0.057 Uiso 1 1 calc R
H27B H 1.1882 -0.0607 0.3908 0.057 Uiso 1 1 calc R
C28 C 1.2023(5) 0.0902(3) 0.3544(2) 0.0403(15) Uani 1 1 d .
H28A H 1.1517 0.1311 0.3569 0.048 Uiso 1 1 calc R
H28B H 1.2085 0.0785 0.3247 0.048 Uiso 1 1 calc R
C29 C 1.3231(5) 0.1056(3) 0.3713(2) 0.0371(14) Uani 1 1 d .
H29A H 1.3591 0.1431 0.3551 0.045 Uiso 1 1 calc R
H29B H 1.3162 0.1207 0.4004 0.045 Uiso 1 1 calc R
C30 C 1.3443(5) -0.0073(3) 0.3921(2) 0.0428(16) Uani 1 1 d .
H30A H 1.3366 0.0060 0.4215 0.051 Uiso 1 1 calc R
H30B H 1.3950 -0.0482 0.3906 0.051 Uiso 1 1 calc R

loop_
_atom_site_aniso_label
_atom_site_aniso_U_11
_atom_site_aniso_U_22
_atom_site_aniso_U_33
_atom_site_aniso_U_23
_atom_site_aniso_U_13
_atom_site_aniso_U_12
Rb1 0.0173(3) 0.0135(2) 0.0301(3) -0.00151(19) -0.00116(19) 0.00199(18)
Rb2 0.0184(3) 0.0153(2) 0.0310(3) -0.00353(19) -0.00203(19) 0.00110(18)
Cl1 0.0253(8) 0.0214(7) 0.0869(12) 0.0035(7) -0.0058(8) -0.0094(6)
Cl2 0.0819(14) 0.0494(10) 0.0905(15) -0.0490(10) -0.0458(11) 0.0335(10)
O1 0.0197(19) 0.0125(16) 0.036(2) -0.0025(15) -0.0025(15) -0.0023(14)
O2 0.031(2) 0.0208(18) 0.028(2) -0.0078(15) -0.0002(16) 0.0044(15)
O3 0.052(3) 0.0209(19) 0.038(2) -0.0035(16) -0.0189(19) 0.0013(18)
O4 0.033(2) 0.029(2) 0.036(2) 0.0037(17) -0.0130(17) -0.0105(17)
O5 0.039(2) 0.0119(17) 0.051(3) -0.0029(17) -0.0039(18) 0.0008(16)
O6 0.036(2) 0.0108(16) 0.042(2) 0.0001(15) 0.0060(17) 0.0003(15)
O7 0.037(2) 0.035(2) 0.028(2) -0.0016(17) -0.0006(17) 0.0033(18)
O8 0.019(2) 0.036(2) 0.055(3) 0.0065(19) 0.0054(18) -0.0028(17)
O9 0.0184(19) 0.030(2) 0.056(3) -0.0061(18) 0.0043(17) -0.0027(16)
C1 0.022(3) 0.005(2) 0.032(3) -0.0015(19) 0.002(2) 0.0060(19)
C2 0.022(3) 0.009(2) 0.034(3) -0.001(2) 0.001(2) 0.003(2)
C3 0.027(3) 0.014(2) 0.038(3) -0.005(2) -0.007(2) 0.004(2)
C4 0.019(3) 0.007(2) 0.056(4) -0.002(2) -0.004(2) -0.004(2)
C5 0.028(3) 0.014(2) 0.046(4) 0.010(2) 0.008(2) 0.004(2)
C6 0.017(3) 0.014(2) 0.035(3) 0.002(2) 0.002(2) 0.004(2)
C7 0.033(3) 0.023(3) 0.034(3) -0.004(2) -0.003(2) -0.008(2)
C8 0.031(3) 0.029(3) 0.035(3) 0.007(3) 0.005(2) 0.004(2)
C9 0.021(3) 0.012(2) 0.029(3) 0.003(2) -0.003(2) 0.0048(19)
C10 0.023(3) 0.019(3) 0.033(3) 0.000(2) 0.002(2) 0.002(2)
C11 0.033(3) 0.035(3) 0.032(3) -0.007(3) 0.000(2) 0.016(3)
C12 0.042(4) 0.025(3) 0.049(4) -0.019(3) -0.020(3) 0.015(3)
C13 0.030(3) 0.015(3) 0.068(4) 0.001(3) -0.020(3) 0.000(2)
C14 0.023(3) 0.020(3) 0.039(3) 0.007(2) -0.003(2) 0.000(2)
C15 0.035(4) 0.034(3) 0.055(4) 0.003(3) 0.014(3) -0.004(3)
C16 0.035(4) 0.047(4) 0.057(4) 0.017(3) 0.005(3) -0.015(3)
C17 0.035(3) 0.016(2) 0.037(3) -0.002(2) -0.004(2) -0.001(2)
C18 0.027(3) 0.023(3) 0.033(3) -0.001(2) 0.003(2) -0.002(2)
C19 0.037(4) 0.023(3) 0.045(4) 0.007(2) -0.009(3) -0.006(2)
C20 0.056(4) 0.018(3) 0.045(4) -0.002(2) -0.012(3) 0.009(3)
C21 0.032(3) 0.028(3) 0.045(4) -0.012(3) 0.005(3) 0.000(2)
C22 0.038(3) 0.018(3) 0.038(3) 0.000(2) 0.001(3) -0.007(2)
C23 0.031(3) 0.019(3) 0.039(3) 0.002(2) 0.000(2) 0.001(2)
C24 0.031(3) 0.018(3) 0.042(4) 0.005(2) -0.008(3) 0.000(2)
C25 0.038(4) 0.030(3) 0.033(3) 0.003(2) 0.002(3) -0.003(3)
C26 0.028(3) 0.037(3) 0.037(4) 0.001(3) -0.007(2) 0.000(3)
C27 0.028(3) 0.029(3) 0.086(5) -0.005(3) 0.016(3) -0.008(3)
C28 0.028(3) 0.043(3) 0.050(4) 0.017(3) 0.011(3) 0.006(3)
C29 0.032(3) 0.024(3) 0.055(4) -0.005(3) 0.013(3) -0.001(2)
C30 0.026(3) 0.031(3) 0.071(5) 0.013(3) 0.007(3) 0.011(3)

loop_
_atom_type_symbol
_atom_type_description
_atom_type_scat_dispersion_real
_atom_type_scat_dispersion_imag
_atom_type_scat_source
C C 0.0033 0.0016 'International Tables Vol C Tables 4.2.6.8 and 6.1.1.4'
H H 0.0000 0.0000 'International Tables Vol C Tables 4.2.6.8 and 6.1.1.4'
O O 0.0106 0.0060 'International Tables Vol C Tables 4.2.6.8 and 6.1.1.4'
Cl Cl 0.1484 0.1585 'International Tables Vol C Tables 4.2.6.8 and 6.1.1.4'
Rb Rb -0.9393 2.9676 'International Tables Vol C Tables 4.2.6.8 and 6.1.1.4'

loop_
_geom_angle_atom_site_label_1
_geom_angle_atom_site_label_2
_geom_angle_atom_site_label_3
_geom_angle
_geom_angle_site_symmetry_1
_geom_angle_site_symmetry_3
O2 Rb1 O9 102.00(11) . 1_455
O2 Rb1 O1 85.84(10) . .
O9 Rb1 O1 104.31(10) 1_455 .
O2 Rb1 O5 84.69(10) . .
O9 Rb1 O5 82.65(11) 1_455 .
O1 Rb1 O5 169.25(10) . .
O2 Rb1 O3 164.12(10) . .
O9 Rb1 O3 72.41(12) 1_455 .
O1 Rb1 O3 109.85(10) . .
O5 Rb1 O3 79.88(10) . .
O2 Rb1 O4 89.59(11) . 6_656
O9 Rb1 O4 168.03(11) 1_455 6_656
O1 Rb1 O4 73.22(10) . 6_656
O5 Rb1 O4 101.63(10) . 6_656
O3 Rb1 O4 97.16(11) . 6_656
O2 Rb1 C29 104.97(12) . 1_455
O9 Rb1 C29 20.75(11) 1_455 1_455
O1 Rb1 C29 124.74(11) . 1_455
O5 Rb1 C29 62.98(11) . 1_455
O3 Rb1 C29 64.48(13) . 1_455
O4 Rb1 C29 156.94(12) 6_656 1_455
O2 Rb2 O1 89.35(10) . .
O2 Rb2 O6 146.33(11) . 8_755
O1 Rb2 O6 81.68(10) . 8_755
O2 Rb2 O7 94.96(10) . .
O1 Rb2 O7 148.87(10) . .
O6 Rb2 O7 77.74(10) 8_755 .
O2 Rb2 O8 119.42(11) . .
O1 Rb2 O8 132.53(11) . .
O6 Rb2 O8 89.47(11) 8_755 .
O7 Rb2 O8 70.64(11) . .
O2 Rb2 O4 80.73(9) . 6_656
O1 Rb2 O4 66.48(9) . 6_656
O6 Rb2 O4 123.63(9) 8_755 6_656
O7 Rb2 O4 144.63(10) . 6_656
O8 Rb2 O4 80.97(10) . 6_656
O2 Rb2 C18 103.50(11) . 6_656
O1 Rb2 C18 60.64(11) . 6_656
O6 Rb2 C18 100.14(11) 8_755 6_656
O7 Rb2 C18 146.08(12) . 6_656
O8 Rb2 C18 75.51(12) . 6_656
O4 Rb2 C18 23.73(10) 6_656 6_656
O2 Rb2 C22 144.63(12) . 8_755
O1 Rb2 C22 62.13(11) . 8_755
O6 Rb2 C22 22.02(11) 8_755 8_755
O7 Rb2 C22 99.74(11) . 8_755
O8 Rb2 C22 95.84(12) . 8_755
O4 Rb2 C22 103.81(11) 6_656 8_755
C18 Rb2 C22 81.37(12) 6_656 8_755
C1 O1 Rb2 146.1(3) . .
C1 O1 Rb1 102.6(3) . .
Rb2 O1 Rb1 84.31(9) . .
C17 O3 C20 109.3(4) . .
C17 O3 Rb1 106.6(3) . .
C20 O3 Rb1 141.9(3) . .
C9 O2 Rb2 138.6(3) . .
C9 O2 Rb1 123.8(3) . .
Rb2 O2 Rb1 88.29(9) . .
C18 O4 C19 110.1(4) . .
C18 O4 Rb1 118.1(3) . 6_556
C19 O4 Rb1 130.5(3) . 6_556
C18 O4 Rb2 78.7(3) . 6_556
C19 O4 Rb2 131.9(3) . 6_556
Rb1 O4 Rb2 70.78(7) 6_556 6_556
C24 O5 C21 109.2(4) . .
C24 O5 Rb1 129.8(3) . .
C21 O5 Rb1 114.2(3) . .
C22 O6 C23 109.9(4) . .
C22 O6 Rb2 109.8(3) . 8_765
C23 O6 Rb2 140.2(3) . 8_765
C25 O7 C26 109.5(4) . .
C25 O7 Rb2 109.1(3) . .
C26 O7 Rb2 128.0(3) . .
C28 O8 C27 110.2(4) . .
C28 O8 Rb2 134.0(3) . .
C27 O8 Rb2 108.3(3) . .
C29 O9 C30 109.1(4) . .
C29 O9 Rb1 114.1(3) . 1_655
C30 O9 Rb1 133.2(3) . 1_655
O1 C1 C2 121.4(4) . .
O1 C1 C6 121.3(5) . .
C2 C1 C6 117.4(4) . .
C3 C2 C1 120.4(5) . .
C3 C2 C7 121.1(5) . .
C1 C2 C7 118.4(4) . .
C4 C3 C2 120.0(5) . .
C4 C3 H3 120.0 . .
C2 C3 H3 120.0 . .
C5 C4 C3 121.4(5) . .
C5 C4 Cl1 119.6(4) . .
C3 C4 Cl1 119.0(4) . .
C4 C5 C6 120.4(5) . .
C4 C5 H5 119.8 . .
C6 C5 H5 119.8 . .
C5 C6 C1 120.4(5) . .
C5 C6 C8 121.1(5) . .
C1 C6 C8 118.6(4) . .
C2 C7 H7A 109.5 . .
C2 C7 H7B 109.5 . .
H7A C7 H7B 109.5 . .
C2 C7 H7C 109.5 . .
H7A C7 H7C 109.5 . .
H7B C7 H7C 109.5 . .
C6 C8 H8A 109.5 . .
C6 C8 H8B 109.5 . .
H8A C8 H8B 109.5 . .
C6 C8 H8C 109.5 . .
H8A C8 H8C 109.5 . .
H8B C8 H8C 109.5 . .
O2 C9 C10 121.6(4) . .
O2 C9 C14 120.6(5) . .
C10 C9 C14 117.8(4) . .
C11 C10 C9 120.3(5) . .
C11 C10 C15 121.3(5) . .
C9 C10 C15 118.3(5) . .
C12 C11 C10 120.5(5) . .
C12 C11 H11 119.8 . .
C10 C11 H11 119.8 . .
C11 C12 C13 121.0(5) . .
C11 C12 Cl2 119.1(5) . .
C13 C12 Cl2 119.9(5) . .
C12 C13 C14 120.8(5) . .
C12 C13 H13 119.6 . .
C14 C13 H13 119.6 . .
C13 C14 C9 119.6(5) . .
C13 C14 C16 121.6(5) . .
C9 C14 C16 118.8(5) . .
C10 C15 H15A 109.5 . .
C10 C15 H15B 109.5 . .
H15A C15 H15B 109.5 . .
C10 C15 H15C 109.5 . .
H15A C15 H15C 109.5 . .
H15B C15 H15C 109.5 . .
C14 C16 H16A 109.5 . .
C14 C16 H16B 109.5 . .
H16A C16 H16B 109.5 . .
C14 C16 H16C 109.5 . .
H16A C16 H16C 109.5 . .
H16B C16 H16C 109.5 . .
O3 C17 C18 111.4(4) . .
O3 C17 H17A 109.4 . .
C18 C17 H17A 109.4 . .
O3 C17 H17B 109.4 . .
C18 C17 H17B 109.4 . .
H17A C17 H17B 108.0 . .
O4 C18 C17 110.8(4) . .
O4 C18 H18A 109.5 . .
C17 C18 H18A 109.5 . .
O4 C18 H18B 109.5 . .
C17 C18 H18B 109.5 . .
H18A C18 H18B 108.1 . .
O4 C19 C20 110.6(4) . .
O4 C19 H19A 109.5 . .
C20 C19 H19A 109.5 . .
O4 C19 H19B 109.5 . .
C20 C19 H19B 109.5 . .
H19A C19 H19B 108.1 . .
O3 C20 C19 111.3(4) . .
O3 C20 H20A 109.4 . .
C19 C20 H20A 109.4 . .
O3 C20 H20B 109.4 . .
C19 C20 H20B 109.4 . .
H20A C20 H20B 108.0 . .
O5 C21 C22 110.1(4) . .
O5 C21 H21A 109.6 . .
C22 C21 H21A 109.6 . .
O5 C21 H21B 109.6 . .
C22 C21 H21B 109.6 . .
H21A C21 H21B 108.2 . .
O6 C22 C21 110.4(4) . .
O6 C22 H22A 109.6 . .
C21 C22 H22A 109.6 . .
O6 C22 H22B 109.6 . .
C21 C22 H22B 109.6 . .
H22A C22 H22B 108.1 . .
O6 C23 C24 109.6(4) . .
O6 C23 H23A 109.7 . .
C24 C23 H23A 109.7 . .
O6 C23 H23B 109.7 . .
C24 C23 H23B 109.7 . .
H23A C23 H23B 108.2 . .
O5 C24 C23 110.1(4) . .
O5 C24 H24A 109.6 . .
C23 C24 H24A 109.6 . .
O5 C24 H24B 109.6 . .
C23 C24 H24B 109.6 . .
H24A C24 H24B 108.2 . .
O7 C25 C26 110.7(4) . 5_756
O7 C25 H25A 109.5 . .
C26 C25 H25A 109.5 5_756 .
O7 C25 H25B 109.5 . .
C26 C25 H25B 109.5 5_756 .
H25A C25 H25B 108.1 . .
O7 C26 C25 109.7(4) . 5_756
O7 C26 H26A 109.7 . .
C25 C26 H26A 109.7 5_756 .
O7 C26 H26B 109.7 . .
C25 C26 H26B 109.7 5_756 .
H26A C26 H26B 108.2 . .
O8 C27 C30 110.8(5) . .
O8 C27 H27A 109.5 . .
C30 C27 H27A 109.5 . .
O8 C27 H27B 109.5 . .
C30 C27 H27B 109.5 . .
H27A C27 H27B 108.1 . .
O8 C28 C29 110.9(5) . .
O8 C28 H28A 109.5 . .
C29 C28 H28A 109.5 . .
O8 C28 H28B 109.5 . .
C29 C28 H28B 109.5 . .
H28A C28 H28B 108.1 . .
O9 C29 C28 111.0(5) . .
O9 C29 Rb1 45.1(2) . 1_655
C28 C29 Rb1 139.6(4) . 1_655
O9 C29 H29A 109.4 . .
C28 C29 H29A 109.4 . .
Rb1 C29 H29A 66.7 1_655 .
O9 C29 H29B 109.4 . .
C28 C29 H29B 109.4 . .
Rb1 C29 H29B 109.8 1_655 .
H29A C29 H29B 108.0 . .
O9 C30 C27 110.1(5) . .
O9 C30 H30A 109.6 . .
C27 C30 H30A 109.6 . .
O9 C30 H30B 109.6 . .
C27 C30 H30B 109.6 . .
H30A C30 H30B 108.2 . .

loop_
_geom_bond_atom_site_label_1
_geom_bond_atom_site_label_2
_geom_bond_distance
_geom_bond_site_symmetry_2
Rb1 O2 2.753(3) .
Rb1 O9 2.860(4) 1_455
Rb1 O1 2.863(3) .
Rb1 O5 2.896(3) .
Rb1 O3 2.967(4) .
Rb1 O4 2.986(4) 6_656
Rb1 C29 3.683(6) 1_455
Rb2 O2 2.673(3) .
Rb2 O1 2.767(3) .
Rb2 O6 2.854(3) 8_755
Rb2 O7 2.872(4) .
Rb2 O8 2.884(4) .
Rb2 O4 3.499(4) 6_656
Rb2 C18 3.514(5) 6_656
Rb2 C22 3.604(5) 8_755
Cl1 C4 1.775(5) .
Cl2 C12 1.768(5) .
O1 C1 1.298(6) .
O3 C17 1.440(6) .
O3 C20 1.441(6) .
O2 C9 1.312(6) .
O4 C18 1.442(6) .
O4 C19 1.448(6) .
O4 Rb1 2.986(4) 6_556
O4 Rb2 3.499(4) 6_556
O5 C24 1.438(7) .
O5 C21 1.441(7) .
O6 C22 1.436(6) .
O6 C23 1.444(6) .
O6 Rb2 2.854(3) 8_765
O7 C25 1.434(6) .
O7 C26 1.445(6) .
O8 C28 1.420(6) .
O8 C27 1.432(7) .
O9 C29 1.430(6) .
O9 C30 1.431(7) .
O9 Rb1 2.860(4) 1_655
C1 C2 1.433(7) .
C1 C6 1.436(7) .
C2 C3 1.402(7) .
C2 C7 1.500(7) .
C3 C4 1.386(7) .
C3 H3 0.9500 .
C4 C5 1.374(8) .
C5 C6 1.400(7) .
C5 H5 0.9500 .
C6 C8 1.512(8) .
C7 H7A 0.9800 .
C7 H7B 0.9800 .
C7 H7C 0.9800 .
C8 H8A 0.9800 .
C8 H8B 0.9800 .
C8 H8C 0.9800 .
C9 C10 1.415(7) .
C9 C14 1.438(7) .
C10 C11 1.398(7) .
C10 C15 1.504(7) .
C11 C12 1.368(8) .
C11 H11 0.9500 .
C12 C13 1.376(9) .
C13 C14 1.391(8) .
C13 H13 0.9500 .
C14 C16 1.498(8) .
C15 H15A 0.9800 .
C15 H15B 0.9800 .
C15 H15C 0.9800 .
C16 H16A 0.9800 .
C16 H16B 0.9800 .
C16 H16C 0.9800 .
C17 C18 1.489(7) .
C17 H17A 0.9900 .
C17 H17B 0.9900 .
C18 H18A 0.9900 .
C18 H18B 0.9900 .
C19 C20 1.505(8) .
C19 H19A 0.9900 .
C19 H19B 0.9900 .
C20 H20A 0.9900 .
C20 H20B 0.9900 .
C21 C22 1.505(8) .
C21 H21A 0.9900 .
C21 H21B 0.9900 .
C22 H22A 0.9900 .
C22 H22B 0.9900 .
C23 C24 1.517(7) .
C23 H23A 0.9900 .
C23 H23B 0.9900 .
C24 H24A 0.9900 .
C24 H24B 0.9900 .
C25 C26 1.513(8) 5_756
C25 H25A 0.9900 .
C25 H25B 0.9900 .
C26 C25 1.513(8) 5_756
C26 H26A 0.9900 .
C26 H26B 0.9900 .
C27 C30 1.501(9) .
C27 H27A 0.9900 .
C27 H27B 0.9900 .
C28 C29 1.504(9) .
C28 H28A 0.9900 .
C28 H28B 0.9900 .
C29 Rb1 3.683(6) 1_655
C29 H29A 0.9900 .
C29 H29B 0.9900 .
C30 H30A 0.9900 .
C30 H30B 0.9900 .
